data_4088658
loop_
_publ_author_name
'Wang, Chunhong'
'Xiang, Li'
'Leng, Xuebing'
'Chen, Yaofeng'

_publ_section_title
;
 Synthesis and Structure of Silicon-Bridged Boratabenzene Fluorenyl
 Rare-Earth Metal Complexes
;
_journal_issue 11
_journal_name_full Organometallics
_journal_page_first 1995
_journal_paper_doi 10.1021/acs.organomet.6b00282
_journal_volume 35
_journal_year 2016
_chemical_formula_sum 'C140 H220 B3 Cl8 Li5 N3 Nd3 O17 Si3'
_chemical_formula_weight 3084.98
_space_group_IT_number 167
_space_group_name_Hall '-P 3* 2n'
_space_group_name_H-M_alt 'R -3 c :R'
_symmetry_cell_setting rhombohedral
_symmetry_space_group_name_H-M 'R -3 c :R'
_atom_sites_solution_hydrogens geom
_atom_sites_solution_primary direct
_atom_sites_solution_secondary difmap
_audit_creation_method SHELXL-97
_cell_angle_alpha 32.80
_cell_angle_beta 32.80
_cell_angle_gamma 32.80
_cell_formula_units_Z 4
_cell_length_a 41.835(2)
_cell_length_b 41.835(2)
_cell_length_c 41.835(2)
_cell_measurement_reflns_used 9896
_cell_measurement_temperature 133(2)
_cell_measurement_theta_max 26.35
_cell_measurement_theta_min 2.32
_cell_volume 19114.3(16)
_computing_cell_refinement 'Bruker SAINT'
_computing_data_collection 'Bruker APEX2'
_computing_data_reduction 'Bruker SAINT'
_computing_molecular_graphics 'Bruker SHELXTL'
_computing_publication_material 'Bruker SHELXTL'
_computing_structure_refinement 'SHELXL-97 (Sheldrick, 2008)'
_computing_structure_solution 'SHELXS-97 (Sheldrick, 2008)'
_diffrn_ambient_temperature 133(2)
_diffrn_measured_fraction_theta_full 0.999
_diffrn_measured_fraction_theta_max 0.999
_diffrn_measurement_device_type 'Bruker APEX-II CCD'
_diffrn_measurement_method '\f and \w scans'
_diffrn_radiation_monochromator graphite
_diffrn_radiation_source 'fine-focus sealed tube'
_diffrn_radiation_type MoK\a
_diffrn_radiation_wavelength 0.71073
_diffrn_reflns_av_R_equivalents 0.0871
_diffrn_reflns_av_sigmaI/netI 0.0458
_diffrn_reflns_limit_h_max 49
_diffrn_reflns_limit_h_min -49
_diffrn_reflns_limit_k_max 49
_diffrn_reflns_limit_k_min -49
_diffrn_reflns_limit_l_max 49
_diffrn_reflns_limit_l_min -49
_diffrn_reflns_number 121840
_diffrn_reflns_theta_full 25.10
_diffrn_reflns_theta_max 25.10
_diffrn_reflns_theta_min 1.21
_exptl_absorpt_coefficient_mu 0.979
_exptl_absorpt_correction_T_max 0.8282
_exptl_absorpt_correction_T_min 0.7577
_exptl_absorpt_correction_type multi-scan
_exptl_absorpt_process_details sadabs
_exptl_crystal_colour red
_exptl_crystal_density_diffrn 1.058
_exptl_crystal_density_method 'not measured'
_exptl_crystal_description block
_exptl_crystal_F_000 6328
_exptl_crystal_size_max 0.30
_exptl_crystal_size_mid 0.25
_exptl_crystal_size_min 0.20
_platon_squeeze_details
;
;
_refine_diff_density_max 2.873
_refine_diff_density_min -1.024
_refine_diff_density_rms 0.160
_refine_ls_extinction_method none
_refine_ls_goodness_of_fit_ref 1.098
_refine_ls_hydrogen_treatment constr
_refine_ls_matrix_type full
_refine_ls_number_parameters 627
_refine_ls_number_reflns 11355
_refine_ls_number_restraints 515
_refine_ls_restrained_S_all 1.089
_refine_ls_R_factor_all 0.0949
_refine_ls_R_factor_gt 0.0732
_refine_ls_shift/su_max 0.005
_refine_ls_shift/su_mean 0.001
_refine_ls_structure_factor_coef Fsqd
_refine_ls_weighting_details 'calc w=1/[\s^2^(Fo^2^)+(0.1328P)^2^+34.8161P] where P=(Fo^2^+2Fc^2^)/3'
_refine_ls_weighting_scheme calc
_refine_ls_wR_factor_gt 0.2017
_refine_ls_wR_factor_ref 0.2215
_reflns_number_gt 8218
_reflns_number_total 11355
_reflns_threshold_expression >2sigma(I)
_cod_data_source_file om6b00282_si_002.cif
_cod_data_source_block 4
_cod_depositor_comments
;
The following automatic conversions were performed:

data item '_symmetry_cell_setting' value 'Rhombohedral' was changed
to 'rhombohedral' in accordance with the
/home/saulius/struct/COD-crude-data/automatic-downloads/DataCite-retrospective/ACS/depositions/lib/dictionaries/cif_core.dic
dictionary named 'cif_core.dic' version 2.4.2 last updated on
2011-04-26.

Automatic conversion script
Id: cif_fix_values 6909 2019-04-08 15:41:33Z antanas 
;
_cod_original_cell_volume 19118.3(18)
_cod_original_sg_symbol_H-M R-3c
_cod_database_code 4088658

loop_
_symmetry_equiv_pos_as_xyz
'x, y, z'
'z, x, y'
'y, z, x'
'-y+1/2, -x+1/2, -z+1/2'
'-x+1/2, -z+1/2, -y+1/2'
'-z+1/2, -y+1/2, -x+1/2'
'-x, -y, -z'
'-z, -x, -y'
'-y, -z, -x'
'y-1/2, x-1/2, z-1/2'
'x-1/2, z-1/2, y-1/2'
'z-1/2, y-1/2, x-1/2'

loop_
_atom_site_label
_atom_site_type_symbol
_atom_site_fract_x
_atom_site_fract_y
_atom_site_fract_z
_atom_site_U_iso_or_equiv
_atom_site_adp_type
_atom_site_occupancy
_atom_site_symmetry_multiplicity
_atom_site_calc_flag
_atom_site_refinement_flags
_atom_site_disorder_assembly
_atom_site_disorder_group
Nd1 Nd 1.023004(16) 0.218856(16) 0.165512(17) 0.03781(15) Uani 1 1 d . . .
Si1 Si 0.88617(9) 0.41728(9) 0.10908(10) 0.0455(4) Uani 1 1 d . . .
Cl1 Cl 0.98079(9) 0.26900(9) 0.21780(9) 0.0497(4) Uani 1 1 d . . .
Cl2 Cl 1.09867(8) 0.28152(8) 0.03022(8) 0.0448(4) Uani 1 1 d . . .
Cl3 Cl 1.149780(19) 0.149780(19) 0.149780(19) 0.0379(5) Uani 1 3 d S . .
Cl4 Cl 1.12181(2) 0.12181(2) 0.12181(2) 0.0389(5) Uani 1 3 d S . .
N1 N 0.9488(3) 0.1411(3) 0.2286(3) 0.0581(16) Uani 1 1 d . . .
Li1 Li 0.9627(7) 0.2312(7) 0.3140(7) 0.065(3) Uani 1 1 d . . .
Li2 Li 0.7500 0.3773(8) 0.1227(8) 0.042(5) Uani 0.67 2 d SP . .
O1 O 0.9228(4) 0.3032(4) 0.3157(4) 0.0963(16) Uani 1 1 d U . .
O2 O 0.9048(4) 0.1929(3) 0.3880(3) 0.0908(17) Uani 1 1 d U . .
O3 O 1.0416(3) 0.1682(3) 0.3224(3) 0.0680(15) Uani 1 1 d . . .
B1 B 0.9365(4) 0.2021(4) 0.2028(4) 0.0513(19) Uani 1 1 d . . .
C1 C 0.8595(4) 0.4766(3) 0.0483(4) 0.0506(17) Uani 1 1 d . . .
C2 C 0.7933(4) 0.5190(3) 0.0579(4) 0.0527(17) Uani 1 1 d . . .
C3 C 0.7308(4) 0.5253(4) 0.1147(4) 0.0594(19) Uani 1 1 d . . .
H3A H 0.7283 0.4981 0.1563 0.071 Uiso 1 1 calc R . .
C4 C 0.6729(4) 0.5713(5) 0.1098(5) 0.072(2) Uani 1 1 d . . .
H4A H 0.6313 0.5753 0.1483 0.086 Uiso 1 1 calc R . .
C5 C 0.6750(4) 0.6111(5) 0.0502(6) 0.084(3) Uani 1 1 d . . .
H5A H 0.6350 0.6417 0.0482 0.101 Uiso 1 1 calc R . .
C6 C 0.7361(5) 0.6068(4) -0.0078(5) 0.072(2) Uani 1 1 d . . .
H6A H 0.7377 0.6344 -0.0491 0.087 Uiso 1 1 calc R . .
C7 C 0.7938(4) 0.5612(4) -0.0031(4) 0.0546(18) Uani 1 1 d . . .
C8 C 0.8618(4) 0.5442(4) -0.0524(4) 0.0548(18) Uani 1 1 d . . .
C9 C 0.8927(5) 0.5682(4) -0.1198(5) 0.072(2) Uani 1 1 d . . .
H9A H 0.8664 0.6035 -0.1414 0.086 Uiso 1 1 calc R . .
C10 C 0.9602(5) 0.5420(5) -0.1558(5) 0.076(2) Uani 1 1 d . . .
H10A H 0.9807 0.5588 -0.2019 0.091 Uiso 1 1 calc R . .
C11 C 0.9995(4) 0.4894(5) -0.1237(4) 0.067(2) Uani 1 1 d . . .
H11A H 1.0465 0.4711 -0.1487 0.080 Uiso 1 1 calc R . .
C12 C 0.9718(4) 0.4649(4) -0.0587(4) 0.0568(18) Uani 1 1 d . . .
H12A H 0.9994 0.4290 -0.0384 0.068 Uiso 1 1 calc R . .
C13 C 0.9016(4) 0.4916(3) -0.0195(4) 0.0507(17) Uani 1 1 d . . .
C14 C 0.9116(3) 0.3301(3) 0.1467(3) 0.0454(15) Uani 1 1 d . . .
C15 C 0.8866(3) 0.2880(4) 0.2156(3) 0.0477(16) Uani 1 1 d . . .
H15A H 0.8599 0.3027 0.2458 0.057 Uiso 1 1 calc R . .
C16 C 0.8981(3) 0.2273(4) 0.2448(4) 0.0504(16) Uani 1 1 d . . .
H16A H 0.8803 0.2000 0.2940 0.061 Uiso 1 1 calc R . .
C17 C 0.9664(3) 0.2472(3) 0.1274(4) 0.0461(16) Uani 1 1 d . . .
H17A H 0.9958 0.2339 0.0947 0.055 Uiso 1 1 calc R . .
C18 C 0.9494(3) 0.3071(3) 0.1056(3) 0.0438(15) Uani 1 1 d . . .
H18A H 0.9680 0.3355 0.0566 0.053 Uiso 1 1 calc R . .
C19 C 0.8202(4) 0.4360(4) 0.1799(5) 0.075(2) Uani 1 1 d . . .
H19A H 0.7816 0.4345 0.2037 0.113 Uiso 1 1 calc R . .
H19B H 0.8069 0.4803 0.1626 0.113 Uiso 1 1 calc R . .
H19C H 0.8375 0.4031 0.2102 0.113 Uiso 1 1 calc R . .
C20 C 0.9575(4) 0.4217(4) 0.0675(5) 0.062(2) Uani 1 1 d . . .
H20A H 0.9989 0.3958 0.0427 0.094 Uiso 1 1 calc R . .
H20B H 0.9611 0.4035 0.1013 0.094 Uiso 1 1 calc R . .
H20C H 0.9492 0.4680 0.0369 0.094 Uiso 1 1 calc R . .
C21 C 0.9841(4) 0.1203(4) 0.1860(4) 0.064(2) Uani 1 1 d . . .
H21A H 0.9984 0.0724 0.2113 0.077 Uiso 1 1 calc R . .
H21B H 1.0245 0.1266 0.1479 0.077 Uiso 1 1 calc R . .
C22 C 0.9431(5) 0.1579(6) 0.1597(6) 0.094(3) Uani 1 1 d . . .
H22A H 0.9699 0.1413 0.1318 0.141 Uiso 1 1 calc R . .
H22B H 0.9298 0.2053 0.1334 0.141 Uiso 1 1 calc R . .
H22C H 0.9035 0.1512 0.1971 0.141 Uiso 1 1 calc R . .
C23 C 0.9272(5) 0.0934(4) 0.3007(4) 0.070(2) Uani 1 1 d . . .
H23A H 0.9205 0.1012 0.3230 0.084 Uiso 1 1 calc R . .
H23B H 0.9627 0.0476 0.3062 0.084 Uiso 1 1 calc R . .
C24 C 0.8636(5) 0.1002(6) 0.3334(6) 0.104(4) Uani 1 1 d . . .
H24A H 0.8519 0.0673 0.3803 0.155 Uiso 1 1 calc R . .
H24B H 0.8700 0.0927 0.3112 0.155 Uiso 1 1 calc R . .
H24C H 0.8279 0.1448 0.3299 0.155 Uiso 1 1 calc R . .
C25 C 0.8595(7) 0.3524(6) 0.3232(7) 0.120(3) Uani 1 1 d U . .
H25A H 0.8277 0.3335 0.3665 0.145 Uiso 1 1 calc R . .
H25B H 0.8555 0.3733 0.2877 0.145 Uiso 1 1 calc R . .
C26 C 0.8439(7) 0.4031(7) 0.3195(7) 0.118(3) Uani 1 1 d U . .
H26A H 0.8211 0.3944 0.3642 0.142 Uiso 1 1 calc R . .
H26B H 0.8162 0.4485 0.2965 0.142 Uiso 1 1 calc R . .
C27 C 0.9119(6) 0.3933(6) 0.2799(7) 0.116(3) Uani 1 1 d U . .
H27A H 0.9125 0.4074 0.2899 0.140 Uiso 1 1 calc R . .
H27B H 0.9271 0.4184 0.2317 0.140 Uiso 1 1 calc R . .
C28 C 0.9550(6) 0.3185(5) 0.3027(6) 0.092(3) Uani 1 1 d U . .
H28A H 1.0015 0.3078 0.2676 0.110 Uiso 1 1 calc R . .
H28B H 0.9541 0.2943 0.3433 0.110 Uiso 1 1 calc R . .
C29 C 0.9268(6) 0.1250(6) 0.4291(6) 0.105(3) Uani 1 1 d U . .
H29A H 0.9342 0.1115 0.4571 0.125 Uiso 1 1 calc R . .
H29B H 0.9693 0.1009 0.4022 0.125 Uiso 1 1 calc R . .
C30 C 0.8761(6) 0.1088(6) 0.4715(6) 0.114(3) Uani 1 1 d U . .
H30A H 0.8956 0.0629 0.4853 0.137 Uiso 1 1 calc R . .
H30B H 0.8405 0.1157 0.5111 0.137 Uiso 1 1 calc R . .
C31 C 0.8527(7) 0.1584(6) 0.4238(6) 0.111(3) Uani 1 1 d U . .
H31A H 0.8825 0.1427 0.3931 0.133 Uiso 1 1 calc R . .
H31B H 0.8072 0.1683 0.4469 0.133 Uiso 1 1 calc R . .
C32 C 0.8538(6) 0.2157(6) 0.3887(6) 0.104(2) Uani 1 1 d U . .
H32A H 0.8625 0.2419 0.3428 0.125 Uiso 1 1 calc R . .
H32B H 0.8106 0.2442 0.4112 0.125 Uiso 1 1 calc R . .
C33 C 1.0994(6) 0.1209(6) 0.2972(6) 0.100(3) Uani 1 1 d U . .
H33A H 1.0864 0.1007 0.3072 0.120 Uiso 1 1 calc R . .
H33B H 1.1248 0.1429 0.2485 0.120 Uiso 1 1 calc R . .
C34 C 1.1390(6) 0.0709(7) 0.3285(7) 0.121(3) Uani 1 1 d DU . .
H34A H 1.1789 0.0759 0.2964 0.146 Uiso 1 1 calc R . .
H34B H 1.1535 0.0263 0.3444 0.146 Uiso 1 1 calc R . .
C35 C 1.0998(6) 0.0783(6) 0.3832(6) 0.120(3) Uani 1 1 d DU . .
H35A H 1.1267 0.0715 0.3858 0.144 Uiso 1 1 calc R . .
H35B H 1.0819 0.0457 0.4254 0.144 Uiso 1 1 calc R . .
C36 C 1.0440(6) 0.1483(5) 0.3701(5) 0.089(3) Uani 1 1 d U . .
H36A H 1.0015 0.1494 0.4113 0.106 Uiso 1 1 calc R . .
H36B H 1.0533 0.1778 0.3517 0.106 Uiso 1 1 calc R . .
O5 O 0.7538(8) 0.3410(7) 0.1904(7) 0.077(3) Uani 0.50 1 d PDU A 1
C37 C 0.7520(11) 0.2789(9) 0.2533(9) 0.102(5) Uani 0.50 1 d PDU A 1
C38 C 0.7253(11) 0.2972(11) 0.2940(11) 0.100(5) Uani 0.50 1 d PDU A 1
C39 C 0.7199(13) 0.3637(11) 0.2543(11) 0.090(4) Uani 0.50 1 d PDU A 1
C40 C 0.7596(12) 0.3768(10) 0.1846(10) 0.086(4) Uani 0.50 1 d PDU A 1
O5' O 0.7239(7) 0.3729(7) 0.1929(7) 0.084(3) Uani 0.50 1 d PDU A 2
C37' C 0.7734(9) 0.3460(11) 0.2003(12) 0.095(4) Uani 0.50 1 d PDU A 2
C38' C 0.7299(10) 0.3486(12) 0.2623(12) 0.096(5) Uani 0.50 1 d PDU A 2
C39' C 0.6594(9) 0.3976(10) 0.2711(10) 0.089(4) Uani 0.50 1 d PDU A 2
C40' C 0.6592(8) 0.4224(9) 0.2168(9) 0.083(4) Uani 0.50 1 d PDU A 2
O4 O 0.8090(6) 0.4132(7) 0.0428(6) 0.073(3) Uani 0.50 1 d PDU A 1
C41 C 0.8662(12) 0.3924(14) 0.0337(11) 0.070(4) Uani 0.50 1 d PDU A 1
C42 C 0.9134(11) 0.4082(10) -0.0394(11) 0.079(4) Uani 0.50 1 d PDU A 1
C43 C 0.8701(9) 0.4638(10) -0.0725(9) 0.088(4) Uani 0.50 1 d PDU A 1
C44 C 0.7991(9) 0.4728(9) -0.0166(8) 0.085(4) Uani 0.50 1 d PDU . 1
O4' O 0.8371(7) 0.3697(7) 0.0558(6) 0.077(3) Uani 0.50 1 d PDU A 2
C41' C 0.8670(13) 0.4035(14) 0.0211(11) 0.074(4) Uani 0.50 1 d PDU A 2
C42' C 0.9040(13) 0.4292(10) -0.0536(11) 0.082(4) Uani 0.50 1 d PDU A 2
C43' C 0.9300(10) 0.3728(10) -0.0522(10) 0.098(4) Uani 0.50 1 d PDU A 2
C44' C 0.8749(10) 0.3530(11) 0.0080(9) 0.094(4) Uani 0.50 1 d PDU A 2
O6 O 0.8248(6) 0.6728(6) -0.2267(6) 0.074(3) Uiso 0.50 1 d PU . .
C47 C 0.9243(8) 0.5757(8) -0.2500 0.116(5) Uiso 1 2 d SU . .
C46 C 0.8646(11) 0.5748(12) -0.2079(11) 0.087(5) Uiso 0.50 1 d PU . .
C48 C 0.8973(12) 0.6447(11) -0.2640(11) 0.085(5) Uiso 0.50 1 d PU . .
C45 C 0.8083(10) 0.6222(9) -0.1825(10) 0.080(4) Uiso 0.50 1 d PU . .
Li3 Li 0.7781(2) 0.7781(2) -0.2219(2) 0.073(6) Uiso 1 3 d S . .

loop_
_atom_site_aniso_label
_atom_site_aniso_U_11
_atom_site_aniso_U_22
_atom_site_aniso_U_33
_atom_site_aniso_U_23
_atom_site_aniso_U_13
_atom_site_aniso_U_12
Nd1 0.0409(2) 0.0423(2) 0.0430(2) -0.02085(16) -0.02092(16) -0.01769(16)
Si1 0.0449(10) 0.0432(10) 0.0596(11) -0.0287(9) -0.0291(9) -0.0112(8)
Cl1 0.0535(9) 0.0577(10) 0.0611(10) -0.0340(8) -0.0283(8) -0.0196(8)
Cl2 0.0484(9) 0.0420(8) 0.0461(9) -0.0199(7) -0.0231(7) -0.0197(7)
Cl3 0.0429(8) 0.0429(8) 0.0429(8) -0.0203(4) -0.0203(4) -0.0203(4)
Cl4 0.0434(8) 0.0434(8) 0.0434(8) -0.0205(4) -0.0205(4) -0.0205(4)
N1 0.073(4) 0.059(4) 0.067(4) -0.022(3) -0.036(3) -0.036(3)
Li1 0.083(9) 0.072(9) 0.061(8) -0.029(7) -0.032(7) -0.040(7)
Li2 0.076(15) 0.039(7) 0.039(7) 0.004(9) -0.039(8) -0.039(8)
O1 0.119(3) 0.104(3) 0.125(3) -0.065(3) -0.062(3) -0.040(3)
O2 0.099(4) 0.089(4) 0.081(3) -0.024(3) -0.039(3) -0.058(3)
O3 0.085(4) 0.070(3) 0.071(4) -0.035(3) -0.043(3) -0.027(3)
B1 0.062(5) 0.066(5) 0.059(5) -0.027(4) -0.027(4) -0.036(4)
C1 0.058(4) 0.044(4) 0.074(5) -0.027(4) -0.041(4) -0.015(3)
C2 0.060(4) 0.039(4) 0.075(5) -0.021(4) -0.044(4) -0.017(3)
C3 0.054(4) 0.055(4) 0.079(5) -0.033(4) -0.034(4) -0.019(4)
C4 0.056(5) 0.082(6) 0.107(7) -0.057(6) -0.038(5) -0.022(4)
C5 0.057(5) 0.085(6) 0.153(10) -0.077(7) -0.061(6) -0.003(5)
C6 0.084(6) 0.066(5) 0.106(7) -0.037(5) -0.065(6) -0.020(5)
C7 0.064(5) 0.048(4) 0.077(5) -0.026(4) -0.042(4) -0.022(4)
C8 0.064(5) 0.047(4) 0.075(5) -0.024(4) -0.045(4) -0.019(4)
C9 0.101(7) 0.058(5) 0.081(6) -0.014(5) -0.065(6) -0.033(5)
C10 0.102(7) 0.093(7) 0.064(5) -0.027(5) -0.037(5) -0.058(6)
C11 0.056(5) 0.085(6) 0.069(5) -0.045(5) -0.019(4) -0.033(4)
C12 0.060(5) 0.058(4) 0.074(5) -0.035(4) -0.036(4) -0.019(4)
C13 0.055(4) 0.050(4) 0.063(5) -0.025(3) -0.035(4) -0.019(3)
C14 0.046(4) 0.059(4) 0.052(4) -0.030(3) -0.020(3) -0.025(3)
C15 0.042(4) 0.061(4) 0.054(4) -0.029(4) -0.024(3) -0.020(3)
C16 0.046(4) 0.053(4) 0.056(4) -0.026(3) -0.027(3) -0.019(3)
C17 0.045(4) 0.054(4) 0.065(4) -0.035(4) -0.032(3) -0.012(3)
C18 0.048(4) 0.041(3) 0.053(4) -0.019(3) -0.030(3) -0.017(3)
C19 0.071(5) 0.067(5) 0.096(7) -0.049(5) -0.049(5) -0.010(4)
C20 0.066(5) 0.059(5) 0.093(6) -0.038(4) -0.049(5) -0.017(4)
C21 0.071(5) 0.065(5) 0.090(6) -0.040(5) -0.040(5) -0.028(4)
C22 0.100(7) 0.102(8) 0.140(10) -0.060(7) -0.072(7) -0.033(6)
C23 0.074(6) 0.068(5) 0.074(6) -0.028(5) -0.034(5) -0.037(5)
C24 0.070(6) 0.101(8) 0.105(8) -0.044(7) -0.036(6) -0.042(6)
C25 0.122(3) 0.105(3) 0.128(3) -0.062(3) -0.059(3) -0.041(3)
C26 0.124(3) 0.104(3) 0.127(3) -0.061(3) -0.059(3) -0.042(3)
C27 0.124(4) 0.104(3) 0.125(4) -0.059(3) -0.059(3) -0.044(3)
C28 0.119(5) 0.097(5) 0.102(5) -0.049(4) -0.053(4) -0.049(4)
C29 0.112(6) 0.100(5) 0.104(6) -0.034(4) -0.052(4) -0.059(4)
C30 0.111(5) 0.109(5) 0.111(5) -0.035(4) -0.051(4) -0.064(4)
C31 0.111(5) 0.118(5) 0.100(5) -0.042(4) -0.047(4) -0.061(4)
C32 0.095(4) 0.095(4) 0.085(3) -0.020(3) -0.042(3) -0.058(3)
C33 0.110(6) 0.117(6) 0.106(5) -0.069(4) -0.057(4) -0.030(4)
C34 0.122(5) 0.122(5) 0.129(5) -0.071(4) -0.072(4) -0.029(4)
C35 0.123(5) 0.112(5) 0.106(5) -0.062(4) -0.067(4) -0.024(4)
C36 0.103(5) 0.099(5) 0.091(5) -0.053(4) -0.053(4) -0.031(4)
O5 0.088(4) 0.088(5) 0.088(4) -0.035(4) -0.044(4) -0.046(4)
C37 0.092(6) 0.096(6) 0.089(6) -0.036(5) -0.043(5) -0.043(5)
C38 0.093(5) 0.100(5) 0.089(5) -0.041(4) -0.044(4) -0.041(4)
C39 0.091(4) 0.095(4) 0.087(4) -0.042(3) -0.045(3) -0.039(3)
C40 0.091(4) 0.090(5) 0.089(4) -0.040(4) -0.044(4) -0.041(4)
O5' 0.084(5) 0.094(5) 0.087(4) -0.039(4) -0.048(4) -0.036(4)
C37' 0.093(5) 0.097(5) 0.088(4) -0.043(4) -0.049(4) -0.035(4)
C38' 0.091(5) 0.098(5) 0.088(5) -0.042(4) -0.044(4) -0.039(4)
C39' 0.085(5) 0.098(5) 0.088(5) -0.039(4) -0.044(4) -0.040(4)
C40' 0.081(5) 0.090(6) 0.091(6) -0.038(4) -0.043(4) -0.040(4)
O4 0.077(4) 0.079(4) 0.079(4) -0.025(4) -0.042(3) -0.043(3)
C41 0.079(4) 0.083(5) 0.083(5) -0.030(4) -0.042(4) -0.045(4)
C42 0.085(4) 0.085(5) 0.085(5) -0.038(4) -0.035(4) -0.046(4)
C43 0.082(5) 0.091(5) 0.081(5) -0.031(4) -0.039(4) -0.045(4)
C44 0.085(5) 0.086(6) 0.076(5) -0.028(4) -0.043(4) -0.041(4)
O4' 0.085(4) 0.083(5) 0.083(4) -0.039(4) -0.039(3) -0.040(3)
C41' 0.081(4) 0.083(5) 0.083(5) -0.032(4) -0.040(3) -0.044(4)
C42' 0.086(5) 0.084(5) 0.082(5) -0.038(4) -0.036(4) -0.042(4)
C43' 0.091(5) 0.090(5) 0.094(5) -0.042(4) -0.033(4) -0.048(4)
C44' 0.093(6) 0.096(6) 0.093(6) -0.042(5) -0.039(5) -0.049(5)

loop_
_atom_type_symbol
_atom_type_description
_atom_type_scat_dispersion_real
_atom_type_scat_dispersion_imag
_atom_type_scat_source
C C 0.0033 0.0016 'International Tables Vol C Tables 4.2.6.8 and 6.1.1.4'
H H 0.0000 0.0000 'International Tables Vol C Tables 4.2.6.8 and 6.1.1.4'
B B 0.0013 0.0007 'International Tables Vol C Tables 4.2.6.8 and 6.1.1.4'
N N 0.0061 0.0033 'International Tables Vol C Tables 4.2.6.8 and 6.1.1.4'
Si Si 0.0817 0.0704 'International Tables Vol C Tables 4.2.6.8 and 6.1.1.4'
Cl Cl 0.1484 0.1585 'International Tables Vol C Tables 4.2.6.8 and 6.1.1.4'
Nd Nd -0.1943 3.0179 'International Tables Vol C Tables 4.2.6.8 and 6.1.1.4'
Li Li -0.0003 0.0001 'International Tables Vol C Tables 4.2.6.8 and 6.1.1.4'
O O 0.0106 0.0060 'International Tables Vol C Tables 4.2.6.8 and 6.1.1.4'

loop_
_geom_angle_atom_site_label_1
_geom_angle_atom_site_label_2
_geom_angle_atom_site_label_3
_geom_angle
_geom_angle_site_symmetry_1
_geom_angle_site_symmetry_3
Cl1 Nd1 C14 82.96(14) . .
Cl1 Nd1 C15 76.18(15) . .
C14 Nd1 C15 29.7(2) . .
Cl1 Nd1 C18 111.79(14) . .
C14 Nd1 C18 29.90(19) . .
C15 Nd1 C18 51.2(2) . .
Cl1 Nd1 Cl2 88.52(5) . 2_645
C14 Nd1 Cl2 127.26(15) . 2_645
C15 Nd1 Cl2 97.79(15) . 2_645
C18 Nd1 Cl2 132.58(14) . 2_645
Cl1 Nd1 Cl2 103.16(5) . .
C14 Nd1 Cl2 88.37(15) . .
C15 Nd1 Cl2 118.05(15) . .
C18 Nd1 Cl2 74.70(15) . .
Cl2 Nd1 Cl2 143.92(5) 2_645 .
Cl1 Nd1 C17 134.64(14) . .
C14 Nd1 C17 52.79(19) . .
C15 Nd1 C17 60.6(2) . .
C18 Nd1 C17 28.19(19) . .
Cl2 Nd1 C17 109.18(15) 2_645 .
Cl2 Nd1 C17 86.78(15) . .
Cl1 Nd1 C16 94.07(15) . .
C14 Nd1 C16 52.6(2) . .
C15 Nd1 C16 28.3(2) . .
C18 Nd1 C16 60.3(2) . .
Cl2 Nd1 C16 76.49(15) 2_645 .
Cl2 Nd1 C16 135.02(15) . .
C17 Nd1 C16 53.3(2) . .
Cl1 Nd1 Cl4 150.97(5) . .
C14 Nd1 Cl4 125.83(14) . .
C15 Nd1 Cl4 130.07(15) . .
C18 Nd1 Cl4 96.37(14) . .
Cl2 Nd1 Cl4 76.84(3) 2_645 .
Cl2 Nd1 Cl4 76.85(3) . .
C17 Nd1 Cl4 74.30(14) . .
C16 Nd1 Cl4 106.38(15) . .
Cl1 Nd1 Cl3 82.49(5) . .
C14 Nd1 Cl3 153.80(14) . .
C15 Nd1 Cl3 157.37(14) . .
C18 Nd1 Cl3 147.81(15) . .
Cl2 Nd1 Cl3 73.95(3) 2_645 .
Cl2 Nd1 Cl3 73.95(3) . .
C17 Nd1 Cl3 141.89(14) . .
C16 Nd1 Cl3 150.31(15) . .
Cl4 Nd1 Cl3 69.49(5) . .
Cl1 Nd1 B1 123.94(17) . .
C14 Nd1 B1 62.3(2) . .
C15 Nd1 B1 51.5(2) . .
C18 Nd1 B1 51.8(2) . .
Cl2 Nd1 B1 81.06(17) 2_645 .
Cl2 Nd1 B1 117.19(17) . .
C17 Nd1 B1 30.7(2) . .
C16 Nd1 B1 29.9(2) . .
Cl4 Nd1 B1 78.86(18) . .
Cl3 Nd1 B1 143.17(18) . .
C1 Si1 C19 113.4(4) . .
C1 Si1 C14 111.5(3) . .
C19 Si1 C14 106.7(4) . .
C1 Si1 C20 109.4(4) . .
C19 Si1 C20 105.2(4) . .
C14 Si1 C20 110.4(3) . .
Li1 Cl1 Nd1 137.5(3) . .
Nd1 Cl2 Nd1 95.64(5) 3_654 .
Nd1 Cl3 Nd1 90.72(5) . 3_654
Nd1 Cl3 Nd1 90.72(5) . 2_645
Nd1 Cl3 Nd1 90.72(5) 3_654 2_645
Nd1 Cl4 Nd1 90.74(5) . 3_654
Nd1 Cl4 Nd1 90.74(5) . 2_645
Nd1 Cl4 Nd1 90.74(5) 3_654 2_645
B1 N1 C21 122.4(7) . .
B1 N1 C23 122.9(7) . .
C21 N1 C23 114.8(6) . .
O1 Li1 O2 109.4(8) . .
O1 Li1 O3 104.7(7) . .
O2 Li1 O3 109.4(7) . .
O1 Li1 Cl1 109.7(7) . .
O2 Li1 Cl1 108.1(6) . .
O3 Li1 Cl1 115.4(7) . .
O4 Li2 O4 85.1(11) 5_655 .
O4 Li2 O5 107.3(5) 5_655 5_655
O4 Li2 O5 132.3(7) . 5_655
O4 Li2 O5 132.3(7) 5_655 .
O4 Li2 O5 107.3(5) . .
O5 Li2 O5 97.5(12) 5_655 .
O4 Li2 O4' 27.6(5) 5_655 5_655
O4 Li2 O4' 110.1(12) . 5_655
O5 Li2 O4' 97.1(6) 5_655 5_655
O5 Li2 O4' 111.2(7) . 5_655
O4 Li2 O4' 110.1(12) 5_655 .
O4 Li2 O4' 27.6(5) . .
O5 Li2 O4' 111.2(7) 5_655 .
O5 Li2 O4' 97.1(6) . .
O4' Li2 O4' 136.8(14) 5_655 .
O4 Li2 O5' 110.0(7) 5_655 .
O4 Li2 O5' 108.5(6) . .
O5 Li2 O5' 109.6(11) 5_655 .
O5 Li2 O5' 22.4(5) . .
O4' Li2 O5' 90.6(6) 5_655 .
O4' Li2 O5' 108.6(6) . .
O4 Li2 O5' 108.5(6) 5_655 5_655
O4 Li2 O5' 110.0(7) . 5_655
O5 Li2 O5' 22.4(5) 5_655 5_655
O5 Li2 O5' 109.6(11) . 5_655
O4' Li2 O5' 108.6(6) 5_655 5_655
O4' Li2 O5' 90.6(6) . 5_655
O5' Li2 O5' 126.9(14) . 5_655
C25 O1 C28 111.0(8) . .
C25 O1 Li1 121.9(9) . .
C28 O1 Li1 126.8(8) . .
C29 O2 C32 106.1(8) . .
C29 O2 Li1 121.5(8) . .
C32 O2 Li1 123.9(8) . .
C33 O3 C36 109.4(7) . .
C33 O3 Li1 123.2(7) . .
C36 O3 Li1 124.9(7) . .
N1 B1 C16 124.7(7) . .
N1 B1 C17 122.6(7) . .
C16 B1 C17 112.5(6) . .
N1 B1 Nd1 125.6(5) . .
C16 B1 Nd1 70.0(4) . .
C17 B1 Nd1 68.7(3) . .
C13 C1 C2 105.8(6) . .
C13 C1 Si1 126.0(5) . .
C2 C1 Si1 128.1(6) . .
C3 C2 C7 117.2(7) . .
C3 C2 C1 132.4(7) . .
C7 C2 C1 110.4(7) . .
C4 C3 C2 120.4(8) . .
C4 C3 H3A 119.8 . .
C2 C3 H3A 119.8 . .
C5 C4 C3 121.1(9) . .
C5 C4 H4A 119.4 . .
C3 C4 H4A 119.4 . .
C4 C5 C6 120.6(8) . .
C4 C5 H5A 119.7 . .
C6 C5 H5A 119.7 . .
C7 C6 C5 118.3(9) . .
C7 C6 H6A 120.8 . .
C5 C6 H6A 120.8 . .
C6 C7 C2 122.4(8) . .
C6 C7 C8 130.3(8) . .
C2 C7 C8 107.3(6) . .
C9 C8 C7 133.6(7) . .
C9 C8 C13 119.7(7) . .
C7 C8 C13 106.8(7) . .
C10 C9 C8 121.3(8) . .
C10 C9 H9A 119.3 . .
C8 C9 H9A 119.3 . .
C9 C10 C11 119.4(8) . .
C9 C10 H10A 120.3 . .
C11 C10 H10A 120.3 . .
C12 C11 C10 121.4(8) . .
C12 C11 H11A 119.3 . .
C10 C11 H11A 119.3 . .
C11 C12 C13 121.3(7) . .
C11 C12 H12A 119.4 . .
C13 C12 H12A 119.4 . .
C1 C13 C12 133.3(7) . .
C1 C13 C8 109.7(6) . .
C12 C13 C8 116.9(7) . .
C15 C14 C18 115.1(6) . .
C15 C14 Si1 124.3(5) . .
C18 C14 Si1 119.7(5) . .
C15 C14 Nd1 76.0(4) . .
C18 C14 Nd1 76.1(4) . .
Si1 C14 Nd1 125.6(3) . .
C16 C15 C14 125.8(7) . .
C16 C15 Nd1 79.4(4) . .
C14 C15 Nd1 74.3(4) . .
C16 C15 H15A 117.1 . .
C14 C15 H15A 117.1 . .
Nd1 C15 H15A 117.1 . .
C15 C16 B1 120.5(7) . .
C15 C16 Nd1 72.3(4) . .
B1 C16 Nd1 80.0(4) . .
C15 C16 H16A 119.8 . .
B1 C16 H16A 119.8 . .
Nd1 C16 H16A 119.8 . .
C18 C17 B1 120.0(6) . .
C18 C17 Nd1 73.8(4) . .
B1 C17 Nd1 80.6(4) . .
C18 C17 H17A 119.9 . .
B1 C17 H17A 119.9 . .
Nd1 C17 H17A 119.9 . .
C17 C18 C14 125.4(6) . .
C17 C18 Nd1 78.0(4) . .
C14 C18 Nd1 74.0(4) . .
C17 C18 H18A 117.2 . .
C14 C18 H18A 117.2 . .
Nd1 C18 H18A 117.2 . .
Si1 C19 H19A 109.5 . .
Si1 C19 H19B 109.5 . .
H19A C19 H19B 109.5 . .
Si1 C19 H19C 109.5 . .
H19A C19 H19C 109.5 . .
H19B C19 H19C 109.5 . .
Si1 C20 H20A 109.5 . .
Si1 C20 H20B 109.5 . .
H20A C20 H20B 109.5 . .
Si1 C20 H20C 109.5 . .
H20A C20 H20C 109.5 . .
H20B C20 H20C 109.5 . .
N1 C21 C22 114.1(7) . .
N1 C21 H21A 108.7 . .
C22 C21 H21A 108.7 . .
N1 C21 H21B 108.7 . .
C22 C21 H21B 108.7 . .
H21A C21 H21B 107.6 . .
C21 C22 H22A 109.5 . .
C21 C22 H22B 109.5 . .
H22A C22 H22B 109.5 . .
C21 C22 H22C 109.5 . .
H22A C22 H22C 109.5 . .
H22B C22 H22C 109.5 . .
N1 C23 C24 112.1(8) . .
N1 C23 H23A 109.2 . .
C24 C23 H23A 109.2 . .
N1 C23 H23B 109.2 . .
C24 C23 H23B 109.2 . .
H23A C23 H23B 107.9 . .
C23 C24 H24A 109.5 . .
C23 C24 H24B 109.5 . .
H24A C24 H24B 109.5 . .
C23 C24 H24C 109.5 . .
H24A C24 H24C 109.5 . .
H24B C24 H24C 109.5 . .
O1 C25 C26 108.6(12) . .
O1 C25 H25A 110.0 . .
C26 C25 H25A 110.0 . .
O1 C25 H25B 110.0 . .
C26 C25 H25B 110.0 . .
H25A C25 H25B 108.3 . .
C25 C26 C27 102.0(11) . .
C25 C26 H26A 111.4 . .
C27 C26 H26A 111.4 . .
C25 C26 H26B 111.4 . .
C27 C26 H26B 111.4 . .
H26A C26 H26B 109.2 . .
C26 C27 C28 103.3(11) . .
C26 C27 H27A 111.1 . .
C28 C27 H27A 111.1 . .
C26 C27 H27B 111.1 . .
C28 C27 H27B 111.1 . .
H27A C27 H27B 109.1 . .
O1 C28 C27 102.0(9) . .
O1 C28 H28A 111.4 . .
C27 C28 H28A 111.4 . .
O1 C28 H28B 111.4 . .
C27 C28 H28B 111.4 . .
H28A C28 H28B 109.2 . .
O2 C29 C30 108.6(10) . .
O2 C29 H29A 110.0 . .
C30 C29 H29A 110.0 . .
O2 C29 H29B 110.0 . .
C30 C29 H29B 110.0 . .
H29A C29 H29B 108.3 . .
C31 C30 C29 98.6(10) . .
C31 C30 H30A 112.1 . .
C29 C30 H30A 112.1 . .
C31 C30 H30B 112.1 . .
C29 C30 H30B 112.1 . .
H30A C30 H30B 109.7 . .
C32 C31 C30 104.0(10) . .
C32 C31 H31A 111.0 . .
C30 C31 H31A 111.0 . .
C32 C31 H31B 111.0 . .
C30 C31 H31B 111.0 . .
H31A C31 H31B 109.0 . .
O2 C32 C31 107.4(10) . .
O2 C32 H32A 110.2 . .
C31 C32 H32A 110.2 . .
O2 C32 H32B 110.2 . .
C31 C32 H32B 110.2 . .
H32A C32 H32B 108.5 . .
C34 C33 O3 107.8(8) . .
C34 C33 H33A 110.2 . .
O3 C33 H33A 110.2 . .
C34 C33 H33B 110.1 . .
O3 C33 H33B 110.2 . .
H33A C33 H33B 108.5 . .
C33 C34 C35 108.4(10) . .
C33 C34 H34A 110.0 . .
C35 C34 H34A 110.0 . .
C33 C34 H34B 110.0 . .
C35 C34 H34B 110.0 . .
H34A C34 H34B 108.4 . .
C34 C35 C36 105.8(9) . .
C34 C35 H35A 110.6 . .
C36 C35 H35A 110.6 . .
C34 C35 H35B 110.6 . .
C36 C35 H35B 110.6 . .
H35A C35 H35B 108.7 . .
O3 C36 C35 104.7(7) . .
O3 C36 H36A 110.8 . .
C35 C36 H36A 110.8 . .
O3 C36 H36B 110.8 . .
C35 C36 H36B 110.8 . .
H36A C36 H36B 108.9 . .
C37 O5 C40 110.6(13) . .
C37 O5 Li2 129.7(12) . .
C40 O5 Li2 119.7(12) . .
O5 C37 C38 99.2(14) . .
C37 C38 C39 114.1(18) . .
C40 C39 C38 100.5(18) . .
O5 C40 C39 104.9(16) . .
C40' O5' C37' 112.5(13) . .
C40' O5' Li2 118.8(10) . .
C37' O5' Li2 122.3(12) . .
O5' C37' C38' 101.2(16) . .
C37' C38' C39' 106.5(18) . .
C40' C39' C38' 109.4(17) . .
O5' C40' C39' 100.3(13) . .
C44 O4 C41 110.3(14) . .
C44 O4 Li2 124.6(11) . .
C41 O4 Li2 124.5(12) . .
O4 C41 C42 101.5(17) . .
C43 C42 C41 106.4(17) . .
C42 C43 C44 106.5(15) . .
O4 C44 C43 102.7(13) . .
O4 C44 C44 98.4(9) . 5_655
C43 C44 C44 158.7(10) . 5_655
C41' O4' C44' 104.0(16) . .
C41' O4' Li2 131.4(14) . .
C44' O4' Li2 118.9(11) . .
O4' C41' C42' 110(2) . .
C43' C42' C41' 98.7(19) . .
C44' C43' C42' 104.1(18) . .
O4' C44' C43' 108.7(16) . .
C45 O6 C48 107.5(14) . .
C45 O6 O6 72.2(11) . 4_664
C48 O6 O6 88.3(11) . 4_664
C45 O6 C45 110.8(12) . 4_664
C48 O6 C45 53.7(11) . 4_664
O6 O6 C45 45.9(8) 4_664 4_664
C46 C47 C46 121(2) 4_664 .
C46 C47 C48 27.7(11) 4_664 .
C46 C47 C48 102.3(16) . .
C46 C47 C48 102.3(16) 4_664 4_664
C46 C47 C48 27.7(11) . 4_664
C48 C47 C48 93.6(18) . 4_664
C48 C46 C47 94(3) 4_664 .
C48 C46 C45 86(3) 4_664 .
C47 C46 C45 112.2(18) . .
C46 C48 O6 137(3) 4_664 .
C46 C48 C45 65(3) 4_664 4_664
O6 C48 C45 78.1(14) . 4_664
C46 C48 C47 58(2) 4_664 .
O6 C48 C47 105.4(15) . .
C45 C48 C47 94.1(14) 4_664 .
C46 C45 O6 108.2(17) . .
C46 C45 C48 29.0(11) . 4_664
O6 C45 C48 97.0(15) . 4_664
C46 C45 O6 75.6(13) . 4_664
O6 C45 O6 61.9(11) . 4_664
C48 C45 O6 48.2(10) 4_664 4_664

loop_
_geom_bond_atom_site_label_1
_geom_bond_atom_site_label_2
_geom_bond_distance
_geom_bond_site_symmetry_2
Nd1 Cl1 2.7012(16) .
Nd1 C14 2.748(7) .
Nd1 C15 2.768(7) .
Nd1 C18 2.774(6) .
Nd1 Cl2 2.7957(16) 2_645
Nd1 Cl2 2.7956(17) .
Nd1 C17 2.826(6) .
Nd1 C16 2.856(7) .
Nd1 Cl4 2.9111(14) .
Nd1 Cl3 2.9116(14) .
Nd1 B1 2.993(7) .
Si1 C1 1.837(7) .
Si1 C19 1.878(9) .
Si1 C14 1.886(7) .
Si1 C20 1.901(8) .
Cl1 Li1 2.335(13) .
Cl2 Nd1 2.7957(16) 3_654
Cl3 Nd1 2.9117(14) 3_654
Cl3 Nd1 2.9117(14) 2_645
Cl4 Nd1 2.9111(14) 3_654
Cl4 Nd1 2.9111(14) 2_645
N1 B1 1.430(10) .
N1 C21 1.457(10) .
N1 C23 1.493(11) .
Li1 O1 1.890(15) .
Li1 O2 1.895(16) .
Li1 O3 1.934(16) .
Li2 O4 1.856(18) 5_655
Li2 O4 1.856(18) .
Li2 O5 1.864(19) 5_655
Li2 O5 1.864(19) .
Li2 O4' 1.902(15) 5_655
Li2 O4' 1.902(15) .
Li2 O5' 1.973(17) .
Li2 O5' 1.973(17) 5_655
O1 C25 1.370(14) .
O1 C28 1.471(11) .
O2 C29 1.388(13) .
O2 C32 1.409(12) .
O3 C33 1.433(11) .
O3 C36 1.442(9) .
B1 C16 1.516(11) .
B1 C17 1.551(11) .
C1 C13 1.417(10) .
C1 C2 1.433(10) .
C2 C3 1.414(11) .
C2 C7 1.422(10) .
C3 C4 1.393(11) .
C3 H3A 0.9500 .
C4 C5 1.378(14) .
C4 H4A 0.9500 .
C5 C6 1.410(14) .
C5 H5A 0.9500 .
C6 C7 1.391(11) .
C6 H6A 0.9500 .
C7 C8 1.432(11) .
C8 C9 1.387(12) .
C8 C13 1.453(10) .
C9 C10 1.367(13) .
C9 H9A 0.9500 .
C10 C11 1.418(12) .
C10 H10A 0.9500 .
C11 C12 1.342(11) .
C11 H11A 0.9500 .
C12 C13 1.425(10) .
C12 H12A 0.9500 .
C14 C15 1.414(10) .
C14 C18 1.425(9) .
C15 C16 1.376(10) .
C15 H15A 1.0000 .
C16 H16A 1.0000 .
C17 C18 1.365(9) .
C17 H17A 1.0000 .
C18 H18A 1.0000 .
C19 H19A 0.9800 .
C19 H19B 0.9800 .
C19 H19C 0.9800 .
C20 H20A 0.9800 .
C20 H20B 0.9800 .
C20 H20C 0.9800 .
C21 C22 1.532(12) .
C21 H21A 0.9900 .
C21 H21B 0.9900 .
C22 H22A 0.9800 .
C22 H22B 0.9800 .
C22 H22C 0.9800 .
C23 C24 1.514(12) .
C23 H23A 0.9900 .
C23 H23B 0.9900 .
C24 H24A 0.9800 .
C24 H24B 0.9800 .
C24 H24C 0.9800 .
C25 C26 1.500(16) .
C25 H25A 0.9900 .
C25 H25B 0.9900 .
C26 C27 1.503(17) .
C26 H26A 0.9900 .
C26 H26B 0.9900 .
C27 C28 1.529(15) .
C27 H27A 0.9900 .
C27 H27B 0.9900 .
C28 H28A 0.9900 .
C28 H28B 0.9900 .
C29 C30 1.475(15) .
C29 H29A 0.9900 .
C29 H29B 0.9900 .
C30 C31 1.470(16) .
C30 H30A 0.9900 .
C30 H30B 0.9900 .
C31 C32 1.436(15) .
C31 H31A 0.9900 .
C31 H31B 0.9900 .
C32 H32A 0.9900 .
C32 H32B 0.9900 .
C33 C34 1.431(15) .
C33 H33A 0.9900 .
C33 H33B 0.9900 .
C34 C35 1.432(12) .
C34 H34A 0.9900 .
C34 H34B 0.9900 .
C35 C36 1.512(15) .
C35 H35A 0.9900 .
C35 H35B 0.9900 .
C36 H36A 0.9900 .
C36 H36B 0.9900 .
O5 C37 1.479(15) .
O5 C40 1.503(16) .
C37 C38 1.515(17) .
C38 C39 1.535(19) .
C39 C40 1.505(17) .
O5' C40' 1.457(15) .
O5' C37' 1.492(16) .
C37' C38' 1.500(17) .
C38' C39' 1.523(18) .
C39' C40' 1.512(16) .
O4 C44 1.464(15) .
O4 C41 1.463(17) .
C41 C42 1.527(17) .
C42 C43 1.525(17) .
C43 C44 1.535(16) .
C44 C44 1.98(3) 5_655
O4' C41' 1.464(18) .
O4' C44' 1.471(16) .
C41' C42' 1.529(17) .
C42' C43' 1.518(18) .
C43' C44' 1.512(17) .
O6 C45 1.45(2) .
O6 C48 1.47(2) .
O6 O6 1.78(2) 4_664
O6 C45 1.93(2) 4_664
C47 C46 1.41(2) 4_664
C47 C46 1.41(2) .
C47 C48 1.66(3) .
C47 C48 1.66(3) 4_664
C46 C48 0.77(3) 4_664
C46 C45 1.45(3) .
C48 C46 0.77(3) 4_664
C48 C45 1.59(3) 4_664
C45 C48 1.59(3) 4_664
C45 O6 1.93(2) 4_664

loop_
_platon_squeeze_void_nr
_platon_squeeze_void_average_x
_platon_squeeze_void_average_y
_platon_squeeze_void_average_z
_platon_squeeze_void_volume
_platon_squeeze_void_count_electrons
_platon_squeeze_void_content
1 0.000 -0.009 0.007 4554 1067 ' '
2 0.236 0.082 0.309 15 4 ' '
3 0.195 0.199 0.193 40 14 ' '
4 0.264 0.191 0.418 13 3 ' '
5 0.315 0.237 0.079 13 3 ' '
6 0.418 0.264 0.191 13 3 ' '
7 0.302 0.308 0.304 42 15 ' '
8 0.079 0.314 0.237 13 3 ' '
9 0.185 0.421 0.263 12 3 ' '
10 0.809 0.582 0.736 15 4 ' '
11 0.693 0.699 0.695 40 14 ' '
12 0.918 0.691 0.764 13 3 ' '
13 0.579 0.737 0.815 13 3 ' '
14 0.801 0.807 0.805 44 16 ' '
15 0.686 0.763 0.921 12 3 ' '
16 0.737 0.814 0.579 13 3 ' '
17 0.763 0.921 0.685 12 3 ' '
